data_2215616
loop_
_publ_author_name
Hu,Sheng
'Zhang, Shu-Hua'
'Zeng, Ming-Hua'

_publ_section_title
Poly[bis(\m~2~-azido-\k^2^<i>N</i>^1^:<i>N</i>^3^)(\m~2~-3,5-di-2-pyridyl-1,2,4-triazole-\k^4^<i>N</i>^1^,<i>N</i>^5^:<i>N</i>^2^,<i>N</i>^3^)manganese(II)]
_journal_coeditor_code NG2325
_journal_issue 10
_journal_name_full 'Acta Crystallographica Section E'
_journal_page_first m2543
_journal_page_last m2543
_journal_paper_doi 10.1107/S1600536807044066
_journal_volume 63
_journal_year 2007
_chemical_formula_iupac '[Mn2 (N3)2 (C12 H8 N5)2]'
_chemical_formula_moiety '(C12 H8 N5)2 (N3)2 Mn2'
_chemical_formula_sum 'C24 H16 Mn2 N16'
_chemical_formula_weight 638.38
_chemical_name_systematic
;
Poly[bis(\m~2~-azido-\k^2^<i>N</i>^1^:<i>N</i>^3^)(\m~2~-3,5-di-2-pyridyl-
1,2,4-triazole-\k^4^N^1^,N^5^:N^2^,N^3^)manganese(II)]
;
_space_group_IT_number 4
_symmetry_cell_setting monoclinic
_symmetry_space_group_name_Hall 'P 2yb'
_symmetry_space_group_name_H-M 'P 1 21 1'
_atom_sites_solution_hydrogens geom
_atom_sites_solution_primary direct
_atom_sites_solution_secondary difmap
_audit_creation_method SHELXL97
_cell_angle_alpha 90.00
_cell_angle_beta 109.245(2)
_cell_angle_gamma 90.00
_cell_formula_units_Z 1
_cell_length_a 8.6965(9)
_cell_length_b 6.5597(7)
_cell_length_c 11.8601(13)
_cell_measurement_reflns_used 2337
_cell_measurement_temperature 293(2)
_cell_measurement_theta_max 26.99
_cell_measurement_theta_min 1.82
_cell_volume 638.77(12)
_computing_cell_refinement 'SAINT (Bruker, 2001)'
_computing_data_collection 'SMART (Bruker, 2001)'
_computing_data_reduction 'SAINT (Bruker, 2001)'
_computing_molecular_graphics 'SHELXTL (Bruker, 1997)'
_computing_publication_material 'SHELXTL (Bruker, 1997)'
_computing_structure_refinement 'SHELXL97 (Sheldrick, 1997)'
_computing_structure_solution 'SHELXS97 (Sheldrick, 1997)'
_diffrn_ambient_temperature 293(2)
_diffrn_measured_fraction_theta_full 0.993
_diffrn_measured_fraction_theta_max 0.993
_diffrn_measurement_device_type 'Bruker APEX area-detector'
_diffrn_measurement_method '\f and \w'
_diffrn_radiation_monochromator graphite
_diffrn_radiation_source 'fine-focus sealed tube'
_diffrn_radiation_type MoK\a
_diffrn_radiation_wavelength 0.71073
_diffrn_reflns_av_R_equivalents 0.0193
_diffrn_reflns_av_sigmaI/netI 0.0475
_diffrn_reflns_limit_h_max 11
_diffrn_reflns_limit_h_min -8
_diffrn_reflns_limit_k_max 8
_diffrn_reflns_limit_k_min -6
_diffrn_reflns_limit_l_max 11
_diffrn_reflns_limit_l_min -15
_diffrn_reflns_number 3598
_diffrn_reflns_theta_full 26.99
_diffrn_reflns_theta_max 26.99
_diffrn_reflns_theta_min 1.82
_exptl_absorpt_coefficient_mu 1.039
_exptl_absorpt_correction_T_max 0.796
_exptl_absorpt_correction_T_min 0.732
_exptl_absorpt_correction_type multi-scan
_exptl_absorpt_process_details '(SADABS; Sheldrick, 1996)'
_exptl_crystal_colour 'pale yellow'
_exptl_crystal_density_diffrn 1.660
_exptl_crystal_density_method 'not measured'
_exptl_crystal_description block
_exptl_crystal_F_000 322
_exptl_crystal_size_max 0.31
_exptl_crystal_size_mid 0.26
_exptl_crystal_size_min 0.22
_refine_diff_density_max 0.403
_refine_diff_density_min -0.232
_refine_ls_abs_structure_details 'Flack (1983), with 825 Friedel pairs'
_refine_ls_abs_structure_Flack 0.02(2)
_refine_ls_extinction_method none
_refine_ls_goodness_of_fit_ref 1.053
_refine_ls_hydrogen_treatment constr
_refine_ls_matrix_type full
_refine_ls_number_parameters 190
_refine_ls_number_reflns 2337
_refine_ls_number_restraints 1
_refine_ls_restrained_S_all 1.053
_refine_ls_R_factor_all 0.0375
_refine_ls_R_factor_gt 0.0349
_refine_ls_shift/su_max 0.001
_refine_ls_shift/su_mean 0.000
_refine_ls_structure_factor_coef Fsqd
_refine_ls_weighting_details 'calc w = 1/[\s^2^(Fo^2^)+(0.0334P)^2^] where P=(Fo^2^+2Fc^2^)/3'
_refine_ls_weighting_scheme calc
_refine_ls_wR_factor_gt 0.0751
_refine_ls_wR_factor_ref 0.0762
_reflns_number_gt 2207
_reflns_number_total 2337
_reflns_threshold_expression I>2\s(I)
_cod_data_source_file ng2325.cif
_cod_data_source_block I
_cod_original_sg_symbol_H-M 'P 21'
_cod_database_code 2215616
_cod_database_fobs_code 2215616

loop_
_symmetry_equiv_pos_as_xyz
'x, y, z'
'-x, y+1/2, -z'

loop_
_atom_site_type_symbol
_atom_site_label
_atom_site_fract_x
_atom_site_fract_y
_atom_site_fract_z
_atom_site_U_iso_or_equiv
_atom_site_adp_type
_atom_site_calc_flag
_atom_site_refinement_flags
_atom_site_occupancy
Mn Mn1 0.20518(4) 0.28461(8) 0.01852(3) 0.02671(12) Uani d . 1
C C1 0.2386(4) -0.0499(5) -0.1771(3) 0.0378(8) Uani d . 1
H H1A 0.2845 -0.1357 -0.1123 0.045 Uiso calc R 1
C C2 0.2498(4) -0.1043(6) -0.2863(3) 0.0432(9) Uani d . 1
H H2A 0.3023 -0.2240 -0.2948 0.052 Uiso calc R 1
C C3 0.1817(4) 0.0222(6) -0.3828(3) 0.0433(9) Uani d . 1
H H3A 0.1896 -0.0090 -0.4572 0.052 Uiso calc R 1
C C4 0.1025(4) 0.1938(6) -0.3673(3) 0.0398(8) Uani d . 1
H H4A 0.0545 0.2800 -0.4316 0.048 Uiso calc R 1
C C5 0.0938(3) 0.2397(5) -0.2553(3) 0.0301(8) Uani d . 1
C C6 0.0090(3) 0.4189(5) -0.2304(2) 0.0279(6) Uani d . 1
C C7 -0.1260(4) 0.6830(5) -0.2408(3) 0.0271(6) Uani d . 1
C C8 -0.2227(4) 0.8677(5) -0.2788(3) 0.0298(7) Uani d . 1
C C9 -0.2739(4) 0.9397(6) -0.3957(3) 0.0412(8) Uani d . 1
H H9A -0.2508 0.8674 -0.4556 0.049 Uiso calc R 1
C C10 -0.3587(5) 1.1186(6) -0.4209(3) 0.0492(10) Uani d . 1
H H10A -0.3943 1.1689 -0.4985 0.059 Uiso calc R 1
C C11 -0.3914(4) 1.2242(6) -0.3312(3) 0.0475(9) Uani d . 1
H H11A -0.4469 1.3477 -0.3463 0.057 Uiso calc R 1
C C12 -0.3394(4) 1.1413(6) -0.2185(3) 0.0418(8) Uani d . 1
H H12A -0.3627 1.2112 -0.1579 0.050 Uiso calc R 1
N N1 0.0114(3) 0.4542(4) -0.1192(2) 0.0277(6) Uani d . 1
N N2 -0.0767(3) 0.6266(4) -0.1258(2) 0.0272(6) Uani d . 1
N N3 -0.0742(3) 0.5565(4) -0.3107(2) 0.0311(6) Uani d . 1
N N4 0.1652(3) 0.1196(4) -0.1599(2) 0.0305(6) Uani d . 1
N N5 -0.2582(3) 0.9683(4) -0.1913(2) 0.0315(6) Uani d . 1
N N6 0.3757(3) 0.4973(5) -0.0301(3) 0.0504(8) Uani d . 1
N N7 0.4788(3) 0.5367(4) -0.0680(2) 0.0302(6) Uani d . 1
N N8 0.5818(3) 0.5817(5) -0.1066(3) 0.0400(7) Uani d . 1

loop_
_atom_site_aniso_label
_atom_site_aniso_U_11
_atom_site_aniso_U_22
_atom_site_aniso_U_33
_atom_site_aniso_U_12
_atom_site_aniso_U_13
_atom_site_aniso_U_23
Mn1 0.0275(2) 0.0289(2) 0.0258(2) 0.0011(2) 0.01163(15) 0.0022(2)
C1 0.0392(18) 0.0314(19) 0.0395(18) 0.0030(16) 0.0084(15) 0.0001(15)
C2 0.0461(19) 0.035(2) 0.048(2) 0.0058(17) 0.0147(16) -0.0104(17)
C3 0.053(2) 0.048(2) 0.0321(18) 0.0030(18) 0.0171(16) -0.0110(16)
C4 0.0419(18) 0.046(2) 0.0304(17) 0.0092(16) 0.0112(15) 0.0016(15)
C5 0.0306(14) 0.032(2) 0.0277(14) 0.0035(13) 0.0100(12) -0.0002(12)
C6 0.0285(15) 0.0312(18) 0.0261(15) 0.0018(13) 0.0119(12) -0.0001(13)
C7 0.0259(14) 0.0311(17) 0.0256(15) 0.0003(13) 0.0104(12) -0.0005(12)
C8 0.0281(15) 0.0306(16) 0.0317(16) -0.0023(13) 0.0113(13) 0.0007(13)
C9 0.049(2) 0.042(2) 0.0333(17) 0.0043(18) 0.0149(15) 0.0046(16)
C10 0.055(2) 0.049(2) 0.040(2) 0.008(2) 0.0101(18) 0.0164(17)
C11 0.050(2) 0.033(2) 0.057(2) 0.0087(16) 0.0147(18) 0.0102(16)
C12 0.0446(19) 0.034(2) 0.048(2) 0.0056(16) 0.0171(17) -0.0014(16)
N1 0.0283(13) 0.0302(15) 0.0286(13) 0.0021(11) 0.0148(10) 0.0009(11)
N2 0.0248(12) 0.0300(15) 0.0282(13) 0.0021(11) 0.0106(10) 0.0027(11)
N3 0.0363(14) 0.0314(15) 0.0275(13) 0.0038(12) 0.0133(11) 0.0021(11)
N4 0.0329(13) 0.0275(15) 0.0305(14) 0.0015(12) 0.0098(11) 0.0016(11)
N5 0.0350(14) 0.0289(15) 0.0326(14) 0.0023(12) 0.0140(12) 0.0003(12)
N6 0.0377(16) 0.050(2) 0.068(2) -0.0082(15) 0.0233(15) 0.0086(17)
N7 0.0313(13) 0.0225(13) 0.0353(14) 0.0001(11) 0.0089(12) 0.0024(11)
N8 0.0380(15) 0.0431(19) 0.0441(17) -0.0086(13) 0.0207(13) -0.0045(14)

loop_
_atom_type_symbol
_atom_type_description
_atom_type_scat_dispersion_real
_atom_type_scat_dispersion_imag
_atom_type_scat_source
C C 0.0033 0.0016 'International Tables Vol C Tables 4.2.6.8 and 6.1.1.4'
H H 0.0000 0.0000 'International Tables Vol C Tables 4.2.6.8 and 6.1.1.4'
N N 0.0061 0.0033 'International Tables Vol C Tables 4.2.6.8 and 6.1.1.4'
Mn Mn 0.3368 0.7283 'International Tables Vol C Tables 4.2.6.8 and 6.1.1.4'

loop_
_geom_angle_atom_site_label_1
_geom_angle_atom_site_label_2
_geom_angle_atom_site_label_3
_geom_angle_site_symmetry_1
_geom_angle_site_symmetry_3
_geom_angle
_geom_angle_publ_flag
N2 Mn1 N1 2_545 . 104.67(9) n
N2 Mn1 N8 2_545 2_645 87.13(10) n
N1 Mn1 N8 . 2_645 162.01(9) n
N2 Mn1 N6 2_545 . 160.37(11) n
N1 Mn1 N6 . . 84.57(10) n
N8 Mn1 N6 2_645 . 88.54(11) n
N2 Mn1 N5 2_545 2_545 73.88(9) n
N1 Mn1 N5 . 2_545 105.95(9) n
N8 Mn1 N5 2_645 2_545 90.21(10) n
N6 Mn1 N5 . 2_545 87.01(11) n
N2 Mn1 N4 2_545 . 110.94(9) n
N1 Mn1 N4 . . 73.20(9) n
N8 Mn1 N4 2_645 . 90.03(10) n
N6 Mn1 N4 . . 88.19(11) n
N5 Mn1 N4 2_545 . 175.18(10) n
N4 C1 C2 . . 123.2(3) ?
N4 C1 H1A . . 118.4 ?
C2 C1 H1A . . 118.4 ?
C1 C2 C3 . . 118.7(3) ?
C1 C2 H2A . . 120.7 ?
C3 C2 H2A . . 120.7 ?
C4 C3 C2 . . 118.9(3) ?
C4 C3 H3A . . 120.6 ?
C2 C3 H3A . . 120.6 ?
C3 C4 C5 . . 119.8(3) ?
C3 C4 H4A . . 120.1 ?
C5 C4 H4A . . 120.1 ?
N4 C5 C4 . . 121.4(3) ?
N4 C5 C6 . . 114.9(3) ?
C4 C5 C6 . . 123.7(3) ?
N1 C6 N3 . . 114.5(3) ?
N1 C6 C5 . . 119.6(3) ?
N3 C6 C5 . . 125.9(2) ?
N2 C7 N3 . . 113.3(3) ?
N2 C7 C8 . . 120.1(3) ?
N3 C7 C8 . . 126.5(3) ?
N5 C8 C9 . . 121.5(3) ?
N5 C8 C7 . . 115.1(3) ?
C9 C8 C7 . . 123.5(3) ?
C10 C9 C8 . . 118.8(3) ?
C10 C9 H9A . . 120.6 ?
C8 C9 H9A . . 120.6 ?
C9 C10 C11 . . 119.9(3) ?
C9 C10 H10A . . 120.1 ?
C11 C10 H10A . . 120.1 ?
C12 C11 C10 . . 117.9(3) ?
C12 C11 H11A . . 121.1 ?
C10 C11 H11A . . 121.1 ?
N5 C12 C11 . . 123.8(3) ?
N5 C12 H12A . . 118.1 ?
C11 C12 H12A . . 118.1 ?
C6 N1 N2 . . 105.3(2) ?
C6 N1 Mn1 . . 113.65(19) ?
N2 N1 Mn1 . . 137.63(19) ?
C7 N2 N1 . . 105.9(2) ?
C7 N2 Mn1 . 2 113.8(2) ?
N1 N2 Mn1 . 2 137.99(19) ?
C6 N3 C7 . . 100.9(2) ?
C1 N4 C5 . . 118.0(3) ?
C1 N4 Mn1 . . 126.9(2) ?
C5 N4 Mn1 . . 112.7(2) ?
C12 N5 C8 . . 118.2(3) ?
C12 N5 Mn1 . 2 127.3(2) ?
C8 N5 Mn1 . 2 113.7(2) ?
N7 N6 Mn1 . . 154.2(3) ?
N6 N7 N8 . . 178.3(4) ?
N7 N8 Mn1 . 2_655 126.1(2) ?

loop_
_geom_bond_atom_site_label_1
_geom_bond_atom_site_label_2
_geom_bond_site_symmetry_2
_geom_bond_distance
_geom_bond_publ_flag
Mn1 N2 2_545 2.208(2) n
Mn1 N1 . 2.221(2) n
Mn1 N8 2_645 2.240(3) n
Mn1 N6 . 2.245(3) ?
Mn1 N5 2_545 2.289(3) n
Mn1 N4 . 2.299(3) n
C1 N4 . 1.331(4) ?
C1 C2 . 1.377(5) ?
C1 H1A . 0.9300 ?
C2 C3 . 1.380(5) ?
C2 H2A . 0.9300 ?
C3 C4 . 1.363(5) ?
C3 H3A . 0.9300 ?
C4 C5 . 1.389(4) ?
C4 H4A . 0.9300 ?
C5 N4 . 1.351(4) ?
C5 C6 . 1.468(4) ?
C6 N1 . 1.333(4) ?
C6 N3 . 1.339(4) ?
C7 N2 . 1.340(4) ?
C7 N3 . 1.351(4) ?
C7 C8 . 1.459(4) ?
C8 N5 . 1.348(4) ?
C8 C9 . 1.392(4) ?
C9 C10 . 1.365(5) ?
C9 H9A . 0.9300 ?
C10 C11 . 1.375(5) ?
C10 H10A . 0.9300 ?
C11 C12 . 1.374(5) ?
C11 H11A . 0.9300 ?
C12 N5 . 1.319(4) ?
C12 H12A . 0.9300 ?
N1 N2 . 1.354(3) ?
N2 Mn1 2 2.208(2) ?
N5 Mn1 2 2.289(3) ?
N6 N7 . 1.157(4) ?
N7 N8 . 1.170(4) ?
N8 Mn1 2_655 2.240(3) ?
